data_4110504
loop_
_publ_author_name
'Michael J. Ingleson'
'Maren Pink'
'Kenneth G. Caulton'

_publ_section_title
;
 Reducing Power of Three-Coordinate Cobalt(I)
;
_journal_name_full 'Journal of the American Chemical Society'
_journal_page_first 4248
_journal_page_last 4249
_journal_paper_doi 10.1021/ja0607279
_journal_volume 128
_journal_year 2006
_chemical_formula_moiety 'C26 H62 Co N3 P2 Si3'
_chemical_formula_sum 'C26 H62 Co N3 P2 Si3'
_chemical_formula_weight 621.93
_chemical_name_systematic
; 
 ? 
;
_space_group_IT_number 15
_symmetry_cell_setting monoclinic
_symmetry_space_group_name_Hall '-C 2yc'
_symmetry_space_group_name_H-M 'C 1 2/c 1'
_atom_sites_solution_hydrogens geom
_atom_sites_solution_primary direct
_atom_sites_solution_secondary difmap
_audit_creation_method SHELXL-97
_cell_angle_alpha 90.00
_cell_angle_beta 106.713(14)
_cell_angle_gamma 90.00
_cell_formula_units_Z 8
_cell_length_a 39.522(19)
_cell_length_b 11.059(5)
_cell_length_c 17.032(8)
_cell_measurement_reflns_used 5849
_cell_measurement_temperature 130(2)
_cell_measurement_theta_max 27.2
_cell_measurement_theta_min 2.2
_cell_volume 7130(6)
_computing_cell_refinement 'SAINT (Bruker, 2003)'
_computing_data_collection 'SMART (Bruker, 2001)'
_computing_data_reduction 'SAINT (Bruker, 2003)'
_computing_molecular_graphics 'SHELXTL (Bruker, 2003), XTEL (loc. libr.)'
_computing_publication_material 'SHELXTL (Bruker, 2003)'
_computing_structure_refinement 'SHELXL-97 (Sheldrick, 1997)'
_computing_structure_solution 'SIR-92 (Altomare, 1993)'
_diffrn_ambient_temperature 130(2)
_diffrn_detector 'CCD area detector'
_diffrn_detector_area_resol_mean 44.52
_diffrn_detector_type 'Bruker SMART 6000'
_diffrn_measured_fraction_theta_full 0.987
_diffrn_measured_fraction_theta_max 0.987
_diffrn_measurement_details '0.30 degree frames measured for 5 seconds each'
_diffrn_measurement_device 'three-circle goniometer with fixed chi'
_diffrn_measurement_device_type 'Bruker Platform goniometer'
_diffrn_measurement_method \w-scans
_diffrn_radiation_monochromator graphite
_diffrn_radiation_source 'fine-focus sealed tube'
_diffrn_radiation_type MoK\a
_diffrn_radiation_wavelength 0.71073
_diffrn_reflns_av_R_equivalents 0.0561
_diffrn_reflns_av_sigmaI/netI 0.0266
_diffrn_reflns_limit_h_max 51
_diffrn_reflns_limit_h_min -51
_diffrn_reflns_limit_k_max 14
_diffrn_reflns_limit_k_min -14
_diffrn_reflns_limit_l_max 22
_diffrn_reflns_limit_l_min -22
_diffrn_reflns_number 78942
_diffrn_reflns_theta_full 27.65
_diffrn_reflns_theta_max 27.65
_diffrn_reflns_theta_min 1.92
_exptl_absorpt_coefficient_mu 0.691
_exptl_absorpt_correction_T_max 0.8742
_exptl_absorpt_correction_T_min 0.8196
_exptl_absorpt_correction_type multi-scan
_exptl_absorpt_process_details 'SADABS, R. Blessing; 1995'
_exptl_crystal_colour 'dirty yellow'
_exptl_crystal_density_diffrn 1.159
_exptl_crystal_description block
_exptl_crystal_F_000 2704
_exptl_crystal_size_max 0.30
_exptl_crystal_size_mid 0.23
_exptl_crystal_size_min 0.20
_refine_diff_density_max 0.452
_refine_diff_density_min -0.227
_refine_diff_density_rms 0.058
_refine_ls_extinction_method none
_refine_ls_goodness_of_fit_ref 1.084
_refine_ls_hydrogen_treatment mixed
_refine_ls_matrix_type full
_refine_ls_number_parameters 411
_refine_ls_number_reflns 8229
_refine_ls_number_restraints 37
_refine_ls_restrained_S_all 1.083
_refine_ls_R_factor_all 0.0453
_refine_ls_R_factor_gt 0.0330
_refine_ls_shift/su_max 0.002
_refine_ls_shift/su_mean 0.000
_refine_ls_structure_factor_coef Fsqd
_refine_ls_weighting_details 'calc w=1/[\s^2^(Fo^2^)+(0.0327P)^2^+9.7718P] where P=(Fo^2^+2Fc^2^)/3'
_refine_ls_weighting_scheme calc
_refine_ls_wR_factor_gt 0.0766
_refine_ls_wR_factor_ref 0.0847
_reflns_number_gt 6744
_reflns_number_total 8229
_reflns_threshold_expression >2sigma(I)
_cod_data_source_file ja0607279si20060207_015002.cif
_cod_data_source_block 05189
_cod_database_code 4110504

loop_
_symmetry_equiv_pos_as_xyz
'x, y, z'
'-x, y, -z+1/2'
'x+1/2, y+1/2, z'
'-x+1/2, y+1/2, -z+1/2'
'-x, -y, -z'
'x, -y, z-1/2'
'-x+1/2, -y+1/2, -z'
'x+1/2, -y+1/2, z-1/2'

loop_
_atom_site_label
_atom_site_type_symbol
_atom_site_fract_x
_atom_site_fract_y
_atom_site_fract_z
_atom_site_U_iso_or_equiv
_atom_site_adp_type
_atom_site_occupancy
_atom_site_symmetry_multiplicity
_atom_site_calc_flag
_atom_site_refinement_flags
_atom_site_disorder_assembly
_atom_site_disorder_group
Co1 Co 0.365298(6) 0.083584(19) 0.679129(14) 0.01719(7) Uani 1 1 d . . .
P1 P 0.393620(11) -0.09437(4) 0.68004(3) 0.01662(9) Uani 1 1 d . A .
Si1 Si 0.316713(12) -0.14461(4) 0.65007(3) 0.01959(10) Uani 1 1 d . . .
Si3 Si 0.471502(13) 0.34771(5) 0.58860(3) 0.02468(11) Uani 1 1 d . . .
N1 N 0.32440(4) -0.00107(12) 0.68869(9) 0.0195(3) Uani 1 1 d . A .
N2 N 0.40129(4) 0.16055(13) 0.66213(9) 0.0219(3) Uani 1 1 d . A .
N3 N 0.42263(4) 0.21704(13) 0.64129(10) 0.0234(3) Uani 1 1 d . . .
C1 C 0.29382(6) -0.24403(18) 0.70828(17) 0.0413(6) Uani 1 1 d . A .
H1A H 0.2712 -0.2076 0.7078 0.062 Uiso 1 1 calc R . .
H1B H 0.3087 -0.2525 0.7650 0.062 Uiso 1 1 calc R . .
H1C H 0.2897 -0.3239 0.6824 0.062 Uiso 1 1 calc R . .
C2 C 0.29064(6) -0.1465(2) 0.53959(14) 0.0452(6) Uani 1 1 d . A .
H2A H 0.2668 -0.1160 0.5339 0.068 Uiso 1 1 calc R . .
H2B H 0.2892 -0.2294 0.5187 0.068 Uiso 1 1 calc R . .
H2C H 0.3022 -0.0949 0.5083 0.068 Uiso 1 1 calc R . .
C3 C 0.36069(4) -0.21489(15) 0.65588(12) 0.0228(4) Uani 1 1 d . A .
H3A H 0.3666 -0.2778 0.6990 0.027 Uiso 1 1 calc R . .
H3B H 0.3600 -0.2529 0.6028 0.027 Uiso 1 1 calc R . .
C4 C 0.42121(5) -0.12645(17) 0.78822(11) 0.0272(4) Uani 1 1 d . . .
C5 C 0.39523(6) -0.1415(2) 0.84055(12) 0.0374(5) Uani 1 1 d . A .
H5A H 0.4086 -0.1466 0.8986 0.056 Uiso 1 1 calc R . .
H5B H 0.3814 -0.2156 0.8242 0.056 Uiso 1 1 calc R . .
H5C H 0.3793 -0.0718 0.8319 0.056 Uiso 1 1 calc R . .
C6 C 0.44477(5) -0.0172(2) 0.82185(13) 0.0377(5) Uani 1 1 d . A .
H6A H 0.4586 -0.0332 0.8786 0.057 Uiso 1 1 calc R . .
H6B H 0.4300 0.0544 0.8202 0.057 Uiso 1 1 calc R . .
H6C H 0.4608 -0.0030 0.7883 0.057 Uiso 1 1 calc R . .
C7 C 0.44399(6) -0.24042(19) 0.79749(13) 0.0366(5) Uani 1 1 d . A .
H7A H 0.4552 -0.2563 0.8558 0.055 Uiso 1 1 calc R . .
H7B H 0.4622 -0.2286 0.7696 0.055 Uiso 1 1 calc R . .
H7C H 0.4291 -0.3094 0.7730 0.055 Uiso 1 1 calc R . .
C8 C 0.42001(5) -0.11970(16) 0.60433(12) 0.0240(4) Uani 1 1 d . . .
C9 C 0.45647(5) -0.05835(18) 0.63034(14) 0.0327(4) Uani 1 1 d . A .
H9A H 0.4675 -0.0646 0.5858 0.049 Uiso 1 1 calc R . .
H9B H 0.4715 -0.0984 0.6793 0.049 Uiso 1 1 calc R . .
H9C H 0.4537 0.0271 0.6425 0.049 Uiso 1 1 calc R . .
C10 C 0.42588(5) -0.25375(17) 0.58878(13) 0.0311(4) Uani 1 1 d . A .
H10A H 0.4393 -0.2606 0.5487 0.047 Uiso 1 1 calc R . .
H10B H 0.4030 -0.2940 0.5674 0.047 Uiso 1 1 calc R . .
H10C H 0.4391 -0.2923 0.6403 0.047 Uiso 1 1 calc R . .
C11 C 0.39754(6) -0.06360(18) 0.52333(12) 0.0315(4) Uani 1 1 d . A .
H11A H 0.4092 -0.0767 0.4805 0.047 Uiso 1 1 calc R . .
H11B H 0.3949 0.0234 0.5309 0.047 Uiso 1 1 calc R . .
H11C H 0.3742 -0.1018 0.5071 0.047 Uiso 1 1 calc R . .
C12 C 0.2975(3) -0.0003(5) 0.8399(5) 0.0300(11) Uani 0.4942(19) 1 d PD A 1
H12A H 0.2930 -0.0876 0.8372 0.045 Uiso 0.4942(19) 1 calc PR A 1
H12B H 0.2799 0.0407 0.8609 0.045 Uiso 0.4942(19) 1 calc PR A 1
H12C H 0.3212 0.0155 0.8765 0.045 Uiso 0.4942(19) 1 calc PR A 1
C13 C 0.2472(4) 0.040(2) 0.6718(13) 0.0266(17) Uani 0.4942(19) 1 d PD A 1
H13A H 0.2457 0.0404 0.6134 0.040 Uiso 0.4942(19) 1 calc PR A 1
H13B H 0.2332 0.1073 0.6835 0.040 Uiso 0.4942(19) 1 calc PR A 1
H13C H 0.2379 -0.0364 0.6859 0.040 Uiso 0.4942(19) 1 calc PR A 1
Si2 Si 0.2945(2) 0.0582(7) 0.7342(5) 0.0197(7) Uani 0.4942(19) 1 d PD A 1
C14 C 0.30460(9) 0.2250(3) 0.7459(2) 0.0229(6) Uani 0.4942(19) 1 d PD A 1
H14A H 0.2833 0.2724 0.7181 0.027 Uiso 0.4942(19) 1 calc PR A 1
H14B H 0.3120 0.2472 0.8046 0.027 Uiso 0.4942(19) 1 calc PR A 1
P2 P 0.3402(2) 0.2584(8) 0.7000(4) 0.0174(6) Uani 0.4942(19) 1 d PD A 1
C15 C 0.31730(11) 0.3282(4) 0.5985(2) 0.0229(7) Uani 0.4942(19) 1 d PD A 1
C16 C 0.28727(10) 0.2416(4) 0.5537(3) 0.0329(9) Uani 0.4942(19) 1 d PD A 1
H16A H 0.2769 0.2697 0.4974 0.049 Uiso 0.4942(19) 1 calc PR A 1
H16B H 0.2691 0.2401 0.5825 0.049 Uiso 0.4942(19) 1 calc PR A 1
H16C H 0.2968 0.1600 0.5529 0.049 Uiso 0.4942(19) 1 calc PR A 1
C17 C 0.3014(3) 0.4536(9) 0.6043(5) 0.0312(16) Uani 0.4942(19) 1 d PD A 1
H17A H 0.2877 0.4801 0.5495 0.047 Uiso 0.4942(19) 1 calc PR A 1
H17B H 0.3205 0.5116 0.6270 0.047 Uiso 0.4942(19) 1 calc PR A 1
H17C H 0.2860 0.4492 0.6401 0.047 Uiso 0.4942(19) 1 calc PR A 1
C18 C 0.34297(11) 0.3380(4) 0.5454(3) 0.0331(9) Uani 0.4942(19) 1 d PD A 1
H18A H 0.3305 0.3724 0.4919 0.050 Uiso 0.4942(19) 1 calc PR A 1
H18B H 0.3518 0.2574 0.5378 0.050 Uiso 0.4942(19) 1 calc PR A 1
H18C H 0.3628 0.3904 0.5729 0.050 Uiso 0.4942(19) 1 calc PR A 1
C19 C 0.36859(16) 0.3718(8) 0.7731(5) 0.0212(9) Uani 0.4942(19) 1 d PD A 1
C20 C 0.3469(3) 0.4615(9) 0.8082(5) 0.0275(14) Uani 0.4942(19) 1 d PD A 1
H20A H 0.3629 0.5179 0.8454 0.041 Uiso 0.4942(19) 1 calc PR A 1
H20B H 0.3332 0.4169 0.8383 0.041 Uiso 0.4942(19) 1 calc PR A 1
H20C H 0.3308 0.5067 0.7632 0.041 Uiso 0.4942(19) 1 calc PR A 1
C21 C 0.39264(11) 0.4447(3) 0.7343(3) 0.0317(9) Uani 0.4942(19) 1 d PD A 1
H21A H 0.4088 0.4944 0.7764 0.048 Uiso 0.4942(19) 1 calc PR A 1
H21B H 0.3782 0.4971 0.6912 0.048 Uiso 0.4942(19) 1 calc PR A 1
H21C H 0.4063 0.3892 0.7105 0.048 Uiso 0.4942(19) 1 calc PR A 1
C22 C 0.39182(11) 0.2977(4) 0.8444(3) 0.0351(10) Uani 0.4942(19) 1 d PD A 1
H22A H 0.4057 0.3524 0.8867 0.053 Uiso 0.4942(19) 1 calc PR A 1
H22B H 0.4078 0.2464 0.8244 0.053 Uiso 0.4942(19) 1 calc PR A 1
H22C H 0.3768 0.2467 0.8676 0.053 Uiso 0.4942(19) 1 calc PR A 1
C12D C 0.2951(3) 0.0394(5) 0.8287(5) 0.0300(11) Uani 0.5058(19) 1 d PD A 2
H12D H 0.3196 0.0517 0.8620 0.045 Uiso 0.5058(19) 1 calc PR A 2
H12E H 0.2882 -0.0445 0.8340 0.045 Uiso 0.5058(19) 1 calc PR A 2
H12F H 0.2795 0.0940 0.8475 0.045 Uiso 0.5058(19) 1 calc PR A 2
C13D C 0.2447(4) 0.030(2) 0.6589(12) 0.0266(17) Uani 0.5058(19) 1 d PD A 2
H13D H 0.2407 0.0528 0.6013 0.040 Uiso 0.5058(19) 1 calc PR A 2
H13E H 0.2280 0.0737 0.6813 0.040 Uiso 0.5058(19) 1 calc PR A 2
H13F H 0.2414 -0.0570 0.6629 0.040 Uiso 0.5058(19) 1 calc PR A 2
Si2D Si 0.2915(2) 0.0720(7) 0.7192(4) 0.0197(7) Uani 0.5058(19) 1 d PD A 2
C14D C 0.29522(9) 0.2362(3) 0.6983(2) 0.0229(6) Uani 0.5058(19) 1 d PD A 2
H14C H 0.2767 0.2598 0.6479 0.027 Uiso 0.5058(19) 1 calc PR A 2
H14D H 0.2921 0.2848 0.7445 0.027 Uiso 0.5058(19) 1 calc PR A 2
P2D P 0.3390(2) 0.2641(8) 0.6855(4) 0.0174(6) Uani 0.5058(19) 1 d PD A 2
C15D C 0.32904(10) 0.3599(4) 0.5887(2) 0.0229(7) Uani 0.5058(19) 1 d PD A 2
C16D C 0.32053(11) 0.2713(4) 0.5174(2) 0.0335(9) Uani 0.5058(19) 1 d PD A 2
H16D H 0.3129 0.3161 0.4656 0.050 Uiso 0.5058(19) 1 calc PR A 2
H16E H 0.3015 0.2170 0.5217 0.050 Uiso 0.5058(19) 1 calc PR A 2
H16F H 0.3416 0.2238 0.5189 0.050 Uiso 0.5058(19) 1 calc PR A 2
C17D C 0.2978(3) 0.4465(9) 0.5793(5) 0.0312(16) Uani 0.5058(19) 1 d PD A 2
H17D H 0.2960 0.5005 0.5326 0.047 Uiso 0.5058(19) 1 calc PR A 2
H17E H 0.3015 0.4946 0.6294 0.047 Uiso 0.5058(19) 1 calc PR A 2
H17F H 0.2759 0.3998 0.5699 0.047 Uiso 0.5058(19) 1 calc PR A 2
C18D C 0.36149(10) 0.4360(3) 0.5848(3) 0.0299(8) Uani 0.5058(19) 1 d PD A 2
H18D H 0.3566 0.4741 0.5308 0.045 Uiso 0.5058(19) 1 calc PR A 2
H18E H 0.3822 0.3833 0.5940 0.045 Uiso 0.5058(19) 1 calc PR A 2
H18F H 0.3661 0.4987 0.6273 0.045 Uiso 0.5058(19) 1 calc PR A 2
C19D C 0.36243(16) 0.3541(8) 0.7804(5) 0.0212(9) Uani 0.5058(19) 1 d PD A 2
C20D C 0.3457(3) 0.4776(9) 0.7845(5) 0.0275(14) Uani 0.5058(19) 1 d PD A 2
H20D H 0.3577 0.5165 0.8368 0.041 Uiso 0.5058(19) 1 calc PR A 2
H20E H 0.3206 0.4673 0.7800 0.041 Uiso 0.5058(19) 1 calc PR A 2
H20F H 0.3482 0.5283 0.7392 0.041 Uiso 0.5058(19) 1 calc PR A 2
C21D C 0.40186(9) 0.3693(3) 0.7865(2) 0.0275(8) Uani 0.5058(19) 1 d PD A 2
H21D H 0.4136 0.4156 0.8360 0.041 Uiso 0.5058(19) 1 calc PR A 2
H21E H 0.4042 0.4125 0.7381 0.041 Uiso 0.5058(19) 1 calc PR A 2
H21F H 0.4129 0.2895 0.7895 0.041 Uiso 0.5058(19) 1 calc PR A 2
C22D C 0.36029(11) 0.2773(3) 0.8541(2) 0.0308(9) Uani 0.5058(19) 1 d PD A 2
H22D H 0.3759 0.3118 0.9046 0.046 Uiso 0.5058(19) 1 calc PR A 2
H22E H 0.3677 0.1943 0.8475 0.046 Uiso 0.5058(19) 1 calc PR A 2
H22F H 0.3359 0.2768 0.8573 0.046 Uiso 0.5058(19) 1 calc PR A 2
C23 C 0.45409(5) 0.27057(17) 0.66423(12) 0.0256(4) Uani 1 1 d . A .
H23 H 0.4664(6) 0.261(2) 0.7201(14) 0.034(6) Uiso 1 1 d . . .
C24 C 0.43388(6) 0.4067(2) 0.50290(13) 0.0373(5) Uani 1 1 d . . .
H24A H 0.4222 0.4728 0.5232 0.056 Uiso 1 1 calc R . .
H24B H 0.4169 0.3415 0.4821 0.056 Uiso 1 1 calc R . .
H24C H 0.4429 0.4366 0.4586 0.056 Uiso 1 1 calc R . .
C25 C 0.49913(6) 0.2458(2) 0.54417(14) 0.0407(5) Uani 1 1 d . . .
H25A H 0.5196 0.2176 0.5879 0.061 Uiso 1 1 calc R . .
H25B H 0.5073 0.2903 0.5032 0.061 Uiso 1 1 calc R . .
H25C H 0.4850 0.1761 0.5181 0.061 Uiso 1 1 calc R . .
C26 C 0.50000(6) 0.4765(2) 0.63953(14) 0.0389(5) Uani 1 1 d . . .
H26A H 0.4861 0.5323 0.6626 0.058 Uiso 1 1 calc R . .
H26B H 0.5089 0.5194 0.5992 0.058 Uiso 1 1 calc R . .
H26C H 0.5199 0.4456 0.6835 0.058 Uiso 1 1 calc R . .

loop_
_atom_site_aniso_label
_atom_site_aniso_U_11
_atom_site_aniso_U_22
_atom_site_aniso_U_33
_atom_site_aniso_U_23
_atom_site_aniso_U_13
_atom_site_aniso_U_12
Co1 0.01314(11) 0.01285(11) 0.02711(13) -0.00124(9) 0.00823(9) -0.00072(8)
P1 0.01423(19) 0.01433(19) 0.0220(2) -0.00032(16) 0.00636(16) 0.00095(15)
Si1 0.0163(2) 0.0153(2) 0.0287(2) -0.00186(18) 0.00895(18) -0.00213(17)
Si3 0.0203(2) 0.0235(2) 0.0325(3) 0.0044(2) 0.0110(2) -0.00069(19)
N1 0.0172(7) 0.0144(6) 0.0295(8) -0.0021(6) 0.0111(6) -0.0010(5)
N2 0.0194(7) 0.0173(7) 0.0293(8) 0.0005(6) 0.0077(6) 0.0010(6)
N3 0.0204(7) 0.0182(7) 0.0338(8) -0.0012(6) 0.0111(6) 0.0008(6)
C1 0.0381(11) 0.0191(9) 0.0813(17) 0.0071(10) 0.0403(12) 0.0012(8)
C2 0.0372(12) 0.0509(14) 0.0389(12) -0.0165(11) -0.0026(10) 0.0074(10)
C3 0.0210(8) 0.0151(8) 0.0358(10) -0.0032(7) 0.0134(7) -0.0016(6)
C4 0.0269(9) 0.0260(9) 0.0255(9) 0.0009(7) 0.0025(7) 0.0072(7)
C5 0.0468(12) 0.0411(12) 0.0251(10) 0.0063(9) 0.0117(9) 0.0121(10)
C6 0.0314(10) 0.0372(11) 0.0337(11) -0.0062(9) -0.0080(8) 0.0041(9)
C7 0.0336(11) 0.0335(11) 0.0387(11) 0.0066(9) 0.0040(9) 0.0132(9)
C8 0.0231(8) 0.0204(8) 0.0337(10) -0.0025(7) 0.0166(8) 0.0007(7)
C9 0.0246(9) 0.0267(9) 0.0540(13) -0.0022(9) 0.0226(9) -0.0006(8)
C10 0.0320(10) 0.0226(9) 0.0462(12) -0.0043(8) 0.0230(9) 0.0032(8)
C11 0.0398(11) 0.0306(10) 0.0287(10) -0.0002(8) 0.0172(9) 0.0019(8)
C12 0.0348(18) 0.029(4) 0.031(2) 0.000(2) 0.0183(18) 0.003(3)
C13 0.0164(17) 0.023(3) 0.041(5) -0.005(3) 0.0100(18) -0.0017(13)
Si2 0.0163(12) 0.0159(13) 0.029(2) -0.0001(10) 0.0108(14) 0.0006(10)
C14 0.0165(13) 0.0190(11) 0.0354(17) -0.0034(15) 0.0109(13) 0.0003(10)
P2 0.0147(4) 0.0136(7) 0.0240(17) -0.0013(12) 0.0056(11) 0.0008(4)
C15 0.022(2) 0.0219(19) 0.0250(13) 0.0064(12) 0.0074(14) 0.0046(13)
C16 0.028(2) 0.028(2) 0.034(2) 0.0033(16) -0.0057(16) 0.0011(16)
C17 0.0293(19) 0.0219(14) 0.038(5) 0.002(3) 0.003(3) 0.0082(13)
C18 0.037(2) 0.032(2) 0.029(2) 0.0090(17) 0.0070(18) 0.0020(18)
C19 0.018(2) 0.017(2) 0.0278(15) -0.0030(14) 0.0055(15) -0.0017(12)
C20 0.0293(12) 0.019(2) 0.034(5) -0.005(3) 0.009(3) 0.0005(16)
C21 0.0277(19) 0.0177(18) 0.052(3) -0.0089(17) 0.0155(18) -0.0067(15)
C22 0.036(2) 0.0249(19) 0.034(2) -0.0064(16) -0.0073(17) 0.0025(17)
C12D 0.0348(18) 0.029(4) 0.031(2) 0.000(2) 0.0183(18) 0.003(3)
C13D 0.0164(17) 0.023(3) 0.041(5) -0.005(3) 0.0100(18) -0.0017(13)
Si2D 0.0163(12) 0.0159(13) 0.029(2) -0.0001(10) 0.0108(14) 0.0006(10)
C14D 0.0165(13) 0.0190(11) 0.0354(17) -0.0034(15) 0.0109(13) 0.0003(10)
P2D 0.0147(4) 0.0136(7) 0.0240(17) -0.0013(12) 0.0056(11) 0.0008(4)
C15D 0.022(2) 0.0219(19) 0.0250(13) 0.0064(12) 0.0074(14) 0.0046(13)
C16D 0.041(2) 0.029(2) 0.0264(19) -0.0006(16) 0.0032(17) 0.0116(18)
C17D 0.0293(19) 0.0219(14) 0.038(5) 0.002(3) 0.003(3) 0.0082(13)
C18D 0.0294(19) 0.0261(19) 0.037(2) 0.0122(16) 0.0143(16) 0.0045(15)
C19D 0.018(2) 0.017(2) 0.0278(15) -0.0030(14) 0.0055(15) -0.0017(12)
C20D 0.0293(12) 0.019(2) 0.034(5) -0.005(3) 0.009(3) 0.0005(16)
C21D 0.0217(17) 0.0277(19) 0.032(2) -0.0074(16) 0.0058(15) -0.0011(14)
C22D 0.043(2) 0.0255(19) 0.0259(19) -0.0021(15) 0.0130(17) 0.0033(16)
C23 0.0216(8) 0.0265(9) 0.0303(10) -0.0010(8) 0.0100(7) -0.0067(7)
C24 0.0309(10) 0.0413(12) 0.0382(11) 0.0071(9) 0.0078(9) 0.0086(9)
C25 0.0383(11) 0.0504(13) 0.0403(12) 0.0121(10) 0.0223(10) 0.0154(10)
C26 0.0328(11) 0.0328(11) 0.0485(13) 0.0091(10) 0.0077(9) -0.0127(9)

loop_
_atom_type_symbol
_atom_type_description
_atom_type_scat_dispersion_real
_atom_type_scat_dispersion_imag
_atom_type_scat_source
C C 0.0033 0.0016 'International Tables Vol C Tables 4.2.6.8 and 6.1.1.4'
H H 0.0000 0.0000 'International Tables Vol C Tables 4.2.6.8 and 6.1.1.4'
N N 0.0061 0.0033 'International Tables Vol C Tables 4.2.6.8 and 6.1.1.4'
Si Si 0.0817 0.0704 'International Tables Vol C Tables 4.2.6.8 and 6.1.1.4'
P P 0.1023 0.0942 'International Tables Vol C Tables 4.2.6.8 and 6.1.1.4'
Co Co 0.3494 0.9721 'International Tables Vol C Tables 4.2.6.8 and 6.1.1.4'

loop_
_geom_angle_atom_site_label_1
_geom_angle_atom_site_label_2
_geom_angle_atom_site_label_3
_geom_angle
N2 Co1 N1 175.56(7)
N2 Co1 P2 91.4(2)
N1 Co1 P2 89.1(2)
N2 Co1 P1 90.01(6)
N1 Co1 P1 90.12(5)
P2 Co1 P1 170.90(16)
N2 Co1 P2D 89.17(19)
N1 Co1 P2D 90.94(19)
P2 Co1 P2D 6.3(3)
P1 Co1 P2D 176.73(16)
C3 P1 C4 104.92(9)
C3 P1 C8 103.56(8)
C4 P1 C8 111.09(9)
C3 P1 Co1 108.33(7)
C4 P1 Co1 108.45(6)
C8 P1 Co1 119.43(6)
N1 Si1 C2 112.51(10)
N1 Si1 C1 113.54(9)
C2 Si1 C1 108.39(12)
N1 Si1 C3 107.68(7)
C2 Si1 C3 106.40(10)
C1 Si1 C3 107.98(9)
C23 Si3 C26 109.04(10)
C23 Si3 C25 112.54(10)
C26 Si3 C25 107.63(11)
C23 Si3 C24 109.53(10)
C26 Si3 C24 109.47(11)
C25 Si3 C24 108.58(11)
Si1 N1 Si2 117.2(3)
Si1 N1 Si2D 118.8(3)
Si2 N1 Si2D 9.7(4)
Si1 N1 Co1 118.80(8)
Si2 N1 Co1 124.0(3)
Si2D N1 Co1 121.5(3)
N3 N2 Co1 171.47(14)
N2 N3 C23 146.47(18)
Si1 C1 H1A 109.5
Si1 C1 H1B 109.5
H1A C1 H1B 109.5
Si1 C1 H1C 109.5
H1A C1 H1C 109.5
H1B C1 H1C 109.5
Si1 C2 H2A 109.5
Si1 C2 H2B 109.5
H2A C2 H2B 109.5
Si1 C2 H2C 109.5
H2A C2 H2C 109.5
H2B C2 H2C 109.5
P1 C3 Si1 107.36(9)
P1 C3 H3A 110.2
Si1 C3 H3A 110.2
P1 C3 H3B 110.2
Si1 C3 H3B 110.2
H3A C3 H3B 108.5
C7 C4 C6 109.55(16)
C7 C4 C5 108.64(17)
C6 C4 C5 107.54(17)
C7 C4 P1 114.43(14)
C6 C4 P1 109.60(14)
C5 C4 P1 106.83(13)
C4 C5 H5A 109.5
C4 C5 H5B 109.5
H5A C5 H5B 109.5
C4 C5 H5C 109.5
H5A C5 H5C 109.5
H5B C5 H5C 109.5
C4 C6 H6A 109.5
C4 C6 H6B 109.5
H6A C6 H6B 109.5
C4 C6 H6C 109.5
H6A C6 H6C 109.5
H6B C6 H6C 109.5
C4 C7 H7A 109.5
C4 C7 H7B 109.5
H7A C7 H7B 109.5
C4 C7 H7C 109.5
H7A C7 H7C 109.5
H7B C7 H7C 109.5
C10 C8 C9 107.48(15)
C10 C8 C11 108.13(16)
C9 C8 C11 109.35(16)
C10 C8 P1 113.55(12)
C9 C8 P1 113.04(13)
C11 C8 P1 105.14(12)
C8 C9 H9A 109.5
C8 C9 H9B 109.5
H9A C9 H9B 109.5
C8 C9 H9C 109.5
H9A C9 H9C 109.5
H9B C9 H9C 109.5
C8 C10 H10A 109.5
C8 C10 H10B 109.5
H10A C10 H10B 109.5
C8 C10 H10C 109.5
H10A C10 H10C 109.5
H10B C10 H10C 109.5
C8 C11 H11A 109.5
C8 C11 H11B 109.5
H11A C11 H11B 109.5
C8 C11 H11C 109.5
H11A C11 H11C 109.5
H11B C11 H11C 109.5
N1 Si2 C13 114.0(10)
N1 Si2 C12 115.9(5)
C13 Si2 C12 106.5(8)
N1 Si2 C14 105.5(4)
C13 Si2 C14 108.1(8)
C12 Si2 C14 106.4(5)
P2 C14 Si2 108.6(5)
P2 C14 H14A 110.0
Si2 C14 H14A 110.0
P2 C14 H14B 110.0
Si2 C14 H14B 110.0
H14A C14 H14B 108.4
C14 P2 C15 104.5(4)
C14 P2 C19 103.7(4)
C15 P2 C19 111.8(5)
C14 P2 Co1 108.8(4)
C15 P2 Co1 109.0(4)
C19 P2 Co1 117.9(5)
C17 C15 C18 108.9(5)
C17 C15 C16 108.7(5)
C18 C15 C16 107.1(3)
C17 C15 P2 114.2(5)
C18 C15 P2 110.2(4)
C16 C15 P2 107.4(3)
C22 C19 C21 108.6(5)
C22 C19 C20 108.1(6)
C21 C19 C20 108.2(6)
C22 C19 P2 105.9(5)
C21 C19 P2 112.9(6)
C20 C19 P2 113.0(6)
Si2D C12D H12D 109.5
Si2D C12D H12E 109.5
H12D C12D H12E 109.5
Si2D C12D H12F 109.5
H12D C12D H12F 109.5
H12E C12D H12F 109.5
Si2D C13D H13D 109.5
Si2D C13D H13E 109.5
H13D C13D H13E 109.5
Si2D C13D H13F 109.5
H13D C13D H13F 109.5
H13E C13D H13F 109.5
N1 Si2D C12D 111.2(4)
N1 Si2D C14D 106.8(4)
C12D Si2D C14D 113.1(5)
N1 Si2D C13D 115.0(9)
C12D Si2D C13D 106.2(8)
C14D Si2D C13D 104.6(7)
P2D C14D Si2D 108.5(4)
P2D C14D H14C 110.0
Si2D C14D H14C 110.0
P2D C14D H14D 110.0
Si2D C14D H14D 110.0
H14C C14D H14D 108.4
C14D P2D C19D 103.5(4)
C14D P2D C15D 103.3(4)
C19D P2D C15D 112.0(5)
C14D P2D Co1 108.6(4)
C19D P2D Co1 112.6(5)
C15D P2D Co1 115.6(4)
C16D C15D C17D 109.4(4)
C16D C15D C18D 108.1(3)
C17D C15D C18D 107.8(5)
C16D C15D P2D 106.1(4)
C17D C15D P2D 113.4(5)
C18D C15D P2D 111.8(3)
C15D C16D H16D 109.5
C15D C16D H16E 109.5
H16D C16D H16E 109.5
C15D C16D H16F 109.5
H16D C16D H16F 109.5
H16E C16D H16F 109.5
C15D C17D H17D 109.5
C15D C17D H17E 109.5
H17D C17D H17E 109.5
C15D C17D H17F 109.5
H17D C17D H17F 109.5
H17E C17D H17F 109.5
C15D C18D H18D 109.5
C15D C18D H18E 109.5
H18D C18D H18E 109.5
C15D C18D H18F 109.5
H18D C18D H18F 109.5
H18E C18D H18F 109.5
C20D C19D C22D 109.3(6)
C20D C19D C21D 109.9(6)
C22D C19D C21D 107.2(5)
C20D C19D P2D 113.4(6)
C22D C19D P2D 106.1(4)
C21D C19D P2D 110.6(6)
C19D C20D H20D 109.5
C19D C20D H20E 109.5
H20D C20D H20E 109.5
C19D C20D H20F 109.5
H20D C20D H20F 109.5
H20E C20D H20F 109.5
C19D C21D H21D 109.5
C19D C21D H21E 109.5
H21D C21D H21E 109.5
C19D C21D H21F 109.5
H21D C21D H21F 109.5
H21E C21D H21F 109.5
C19D C22D H22D 109.5
C19D C22D H22E 109.5
H22D C22D H22E 109.5
C19D C22D H22F 109.5
H22D C22D H22F 109.5
H22E C22D H22F 109.5
N3 C23 Si3 120.53(15)
N3 C23 H23 114.3(14)
Si3 C23 H23 125.1(14)
Si3 C24 H24A 109.5
Si3 C24 H24B 109.5
H24A C24 H24B 109.5
Si3 C24 H24C 109.5
H24A C24 H24C 109.5
H24B C24 H24C 109.5
Si3 C25 H25A 109.5
Si3 C25 H25B 109.5
H25A C25 H25B 109.5
Si3 C25 H25C 109.5
H25A C25 H25C 109.5
H25B C25 H25C 109.5
Si3 C26 H26A 109.5
Si3 C26 H26B 109.5
H26A C26 H26B 109.5
Si3 C26 H26C 109.5
H26A C26 H26C 109.5
H26B C26 H26C 109.5

loop_
_geom_bond_atom_site_label_1
_geom_bond_atom_site_label_2
_geom_bond_distance
Co1 N2 1.7519(16)
Co1 N1 1.9148(15)
Co1 P2 2.249(10)
Co1 P1 2.2620(10)
Co1 P2D 2.268(10)
P1 C3 1.8253(18)
P1 C4 1.885(2)
P1 C8 1.8982(19)
Si1 N1 1.7119(16)
Si1 C2 1.868(2)
Si1 C1 1.878(2)
Si1 C3 1.8804(19)
Si3 C23 1.836(2)
Si3 C26 1.868(2)
Si3 C25 1.874(2)
Si3 C24 1.876(2)
N1 Si2 1.720(10)
N1 Si2D 1.735(10)
N2 N3 1.183(2)
N3 C23 1.331(2)
C1 H1A 0.9800
C1 H1B 0.9800
C1 H1C 0.9800
C2 H2A 0.9800
C2 H2B 0.9800
C2 H2C 0.9800
C3 H3A 0.9900
C3 H3B 0.9900
C4 C7 1.530(3)
C4 C6 1.532(3)
C4 C5 1.550(3)
C5 H5A 0.9800
C5 H5B 0.9800
C5 H5C 0.9800
C6 H6A 0.9800
C6 H6B 0.9800
C6 H6C 0.9800
C7 H7A 0.9800
C7 H7B 0.9800
C7 H7C 0.9800
C8 C10 1.535(3)
C8 C9 1.538(3)
C8 C11 1.540(3)
C9 H9A 0.9800
C9 H9B 0.9800
C9 H9C 0.9800
C10 H10A 0.9800
C10 H10B 0.9800
C10 H10C 0.9800
C11 H11A 0.9800
C11 H11B 0.9800
C11 H11C 0.9800
C12 Si2 1.884(8)
C12 H12A 0.9800
C12 H12B 0.9800
C12 H12C 0.9800
C13 Si2 1.876(10)
C13 H13A 0.9800
C13 H13B 0.9800
C13 H13C 0.9800
Si2 C14 1.886(8)
C14 P2 1.831(8)
C14 H14A 0.9900
C14 H14B 0.9900
P2 C15 1.872(7)
P2 C19 1.892(8)
C15 C17 1.537(9)
C15 C18 1.545(5)
C15 C16 1.545(5)
C16 H16A 0.9800
C16 H16B 0.9800
C16 H16C 0.9800
C17 H17A 0.9800
C17 H17B 0.9800
C17 H17C 0.9800
C18 H18A 0.9800
C18 H18B 0.9800
C18 H18C 0.9800
C19 C22 1.533(9)
C19 C21 1.533(7)
C19 C20 1.539(10)
C20 H20A 0.9800
C20 H20B 0.9800
C20 H20C 0.9800
C21 H21A 0.9800
C21 H21B 0.9800
C21 H21C 0.9800
C22 H22A 0.9800
C22 H22B 0.9800
C22 H22C 0.9800
C12D Si2D 1.863(8)
C12D H12D 0.9800
C12D H12E 0.9800
C12D H12F 0.9800
C13D Si2D 1.894(9)
C13D H13D 0.9800
C13D H13E 0.9800
C13D H13F 0.9800
Si2D C14D 1.864(7)
C14D P2D 1.831(8)
C14D H14C 0.9900
C14D H14D 0.9900
P2D C19D 1.898(8)
P2D C15D 1.902(7)
C15D C16D 1.521(6)
C15D C17D 1.534(8)
C15D C18D 1.552(5)
C16D H16D 0.9800
C16D H16E 0.9800
C16D H16F 0.9800
C17D H17D 0.9800
C17D H17E 0.9800
C17D H17F 0.9800
C18D H18D 0.9800
C18D H18E 0.9800
C18D H18F 0.9800
C19D C20D 1.527(9)
C19D C22D 1.539(8)
C19D C21D 1.541(7)
C20D H20D 0.9800
C20D H20E 0.9800
C20D H20F 0.9800
C21D H21D 0.9800
C21D H21E 0.9800
C21D H21F 0.9800
C22D H22D 0.9800
C22D H22E 0.9800
C22D H22F 0.9800
C23 H23 0.94(2)
C24 H24A 0.9800
C24 H24B 0.9800
C24 H24C 0.9800
C25 H25A 0.9800
C25 H25B 0.9800
C25 H25C 0.9800
C26 H26A 0.9800
C26 H26B 0.9800
C26 H26C 0.9800

loop_
_geom_torsion_atom_site_label_1
_geom_torsion_atom_site_label_2
_geom_torsion_atom_site_label_3
_geom_torsion_atom_site_label_4
_geom_torsion
N2 Co1 P1 C3 -157.62(8)
N1 Co1 P1 C3 17.95(8)
P2 Co1 P1 C3 103.2(12)
P2D Co1 P1 C3 127(3)
N2 Co1 P1 C4 89.03(9)
N1 Co1 P1 C4 -95.40(8)
P2 Co1 P1 C4 -10.1(12)
P2D Co1 P1 C4 14(3)
N2 Co1 P1 C8 -39.55(9)
N1 Co1 P1 C8 136.02(8)
P2 Co1 P1 C8 -138.7(12)
P2D Co1 P1 C8 -115(3)
C2 Si1 N1 Si2 92.2(3)
C1 Si1 N1 Si2 -31.4(3)
C3 Si1 N1 Si2 -150.9(3)
C2 Si1 N1 Si2D 81.4(3)
C1 Si1 N1 Si2D -42.2(3)
C3 Si1 N1 Si2D -161.7(2)
C2 Si1 N1 Co1 -87.87(12)
C1 Si1 N1 Co1 148.55(10)
C3 Si1 N1 Co1 29.06(12)
N2 Co1 N1 Si1 63.5(8)
P2 Co1 N1 Si1 160.89(18)
P1 Co1 N1 Si1 -28.18(9)
P2D Co1 N1 Si1 154.91(17)
N2 Co1 N1 Si2 -116.5(8)
P2 Co1 N1 Si2 -19.2(3)
P1 Co1 N1 Si2 151.8(3)
P2D Co1 N1 Si2 -25.1(3)
N2 Co1 N1 Si2D -105.4(8)
P2 Co1 N1 Si2D -8.0(3)
P1 Co1 N1 Si2D 162.9(3)
P2D Co1 N1 Si2D -14.0(3)
N1 Co1 N2 N3 25.3(15)
P2 Co1 N2 N3 -72.0(9)
P1 Co1 N2 N3 117.0(9)
P2D Co1 N2 N3 -66.1(9)
Co1 N2 N3 C23 162.6(8)
C4 P1 C3 Si1 110.20(10)
C8 P1 C3 Si1 -133.23(9)
Co1 P1 C3 Si1 -5.47(10)
N1 Si1 C3 P1 -11.59(12)
C2 Si1 C3 P1 109.26(12)
C1 Si1 C3 P1 -134.56(11)
C3 P1 C4 C7 68.36(16)
C8 P1 C4 C7 -42.92(17)
Co1 P1 C4 C7 -176.05(13)
C3 P1 C4 C6 -168.15(13)
C8 P1 C4 C6 80.58(15)
Co1 P1 C4 C6 -52.56(15)
C3 P1 C4 C5 -51.92(15)
C8 P1 C4 C5 -163.19(13)
Co1 P1 C4 C5 63.67(14)
C3 P1 C8 C10 -37.77(16)
C4 P1 C8 C10 74.37(16)
Co1 P1 C8 C10 -158.26(12)
C3 P1 C8 C9 -160.55(14)
C4 P1 C8 C9 -48.41(16)
Co1 P1 C8 C9 78.96(14)
C3 P1 C8 C11 80.24(14)
C4 P1 C8 C11 -167.62(12)
Co1 P1 C8 C11 -40.26(14)
Si1 N1 Si2 C13 -48.3(8)
Si2D N1 Si2 C13 54(3)
Co1 N1 Si2 C13 131.7(8)
Si1 N1 Si2 C12 75.8(6)
Si2D N1 Si2 C12 178(4)
Co1 N1 Si2 C12 -104.1(5)
Si1 N1 Si2 C14 -166.8(2)
Si2D N1 Si2 C14 -65(3)
Co1 N1 Si2 C14 13.3(4)
N1 Si2 C14 P2 2.9(5)
C13 Si2 C14 P2 -119.4(9)
C12 Si2 C14 P2 126.5(5)
Si2 C14 P2 C15 102.2(5)
Si2 C14 P2 C19 -140.5(5)
Si2 C14 P2 Co1 -14.1(4)
N2 Co1 P2 C14 -166.4(3)
N1 Co1 P2 C14 18.0(3)
P1 Co1 P2 C14 -67.3(13)
P2D Co1 P2 C14 125(4)
N2 Co1 P2 C15 80.1(3)
N1 Co1 P2 C15 -95.5(3)
P1 Co1 P2 C15 179(18)
P2D Co1 P2 C15 11(3)
N2 Co1 P2 C19 -48.8(4)
N1 Co1 P2 C19 135.6(4)
P1 Co1 P2 C19 50.3(15)
P2D Co1 P2 C19 -118(4)
C14 P2 C15 C17 68.3(7)
C19 P2 C15 C17 -43.3(8)
Co1 P2 C15 C17 -175.5(6)
C14 P2 C15 C18 -168.7(4)
C19 P2 C15 C18 79.7(6)
Co1 P2 C15 C18 -52.5(5)
C14 P2 C15 C16 -52.3(5)
C19 P2 C15 C16 -163.9(5)
Co1 P2 C15 C16 63.9(4)
C14 P2 C19 C22 80.6(6)
C15 P2 C19 C22 -167.3(5)
Co1 P2 C19 C22 -39.7(6)
C14 P2 C19 C21 -160.7(6)
C15 P2 C19 C21 -48.6(8)
Co1 P2 C19 C21 79.0(7)
C14 P2 C19 C20 -37.5(7)
C15 P2 C19 C20 74.6(7)
Co1 P2 C19 C20 -157.8(5)
Si1 N1 Si2D C12D 89.0(5)
Si2 N1 Si2D C12D 6(3)
Co1 N1 Si2D C12D -102.1(4)
Si1 N1 Si2D C14D -147.3(3)
Si2 N1 Si2D C14D 130(3)
Co1 N1 Si2D C14D 21.7(4)
Si1 N1 Si2D C13D -31.7(8)
Si2 N1 Si2D C13D -115(3)
Co1 N1 Si2D C13D 137.2(7)
N1 Si2D C14D P2D -17.7(5)
C12D Si2D C14D P2D 104.9(6)
C13D Si2D C14D P2D -140.0(9)
Si2D C14D P2D C19D -110.3(5)
Si2D C14D P2D C15D 132.8(4)
Si2D C14D P2D Co1 9.5(4)
N2 Co1 P2D C14D 176.9(3)
N1 Co1 P2D C14D 1.3(3)
P2 Co1 P2D C14D -72(3)
P1 Co1 P2D C14D -108(3)
N2 Co1 P2D C19D -69.1(4)
N1 Co1 P2D C19D 115.4(4)
P2 Co1 P2D C19D 42(3)
P1 Co1 P2D C19D 6(4)
N2 Co1 P2D C15D 61.4(4)
N1 Co1 P2D C15D -114.2(4)
P2 Co1 P2D C15D 173(4)
P1 Co1 P2D C15D 137(3)
C14D P2D C15D C16D -85.3(5)
C19D P2D C15D C16D 163.9(5)
Co1 P2D C15D C16D 33.2(5)
C14D P2D C15D C17D 34.8(7)
C19D P2D C15D C17D -76.0(7)
Co1 P2D C15D C17D 153.3(5)
C14D P2D C15D C18D 157.0(4)
C19D P2D C15D C18D 46.3(6)
Co1 P2D C15D C18D -84.4(4)
C14D P2D C19D C20D -64.6(7)
C15D P2D C19D C20D 46.0(7)
Co1 P2D C19D C20D 178.3(5)
C14D P2D C19D C22D 55.4(6)
C15D P2D C19D C22D 166.0(5)
Co1 P2D C19D C22D -61.7(6)
C14D P2D C19D C21D 171.4(5)
C15D P2D C19D C21D -78.0(7)
Co1 P2D C19D C21D 54.3(6)
N2 N3 C23 Si3 179.5(2)
C26 Si3 C23 N3 149.00(15)
C25 Si3 C23 N3 -91.66(18)
C24 Si3 C23 N3 29.22(19)
